data_7132306
loop_
_publ_author_name
'Mazars, Fran\,cois'
'Zaragoza, Guillermo'
'Delaude, Lionel'

_publ_section_title
;
 The facile alkylation and iodination of imidazol(in)ium salts in the
 presence of cesium carbonate
;
_journal_name_full 'Chemical Communications'
_journal_paper_doi 10.1039/D3CC04971J
_journal_year 2023
_chemical_formula_moiety 'C23 H29 N2, C H Cl3, I'
_chemical_formula_sum 'C24 H30 Cl3 I N2'
_chemical_formula_weight 579.75
_space_group_IT_number 61
_space_group_name_Hall '-P 2ac 2ab'
_space_group_name_H-M_alt 'P b c a'
_symmetry_cell_setting orthorhombic
_symmetry_Int_Tables_number 61
_symmetry_space_group_name_Hall '-P 2ac 2ab'
_symmetry_space_group_name_H-M 'P b c a'
_atom_sites_solution_hydrogens geom
_atom_sites_solution_primary dual
_atom_sites_solution_secondary dual
_audit_conform_dict_location ftp://ftp.iucr.org/pub/cif_core.dic
_audit_conform_dict_name cif_core.dic
_audit_conform_dict_version 2.4.5
_audit_creation_date 2023-06-29T09:54:47-00:00
_audit_creation_method 'WinGX routine CIF_UPDATE'
_audit_update_record
;
2023-10-09 deposited with the CCDC.	2023-11-06 downloaded from the CCDC.
;
_cell_angle_alpha 90
_cell_angle_beta 90
_cell_angle_gamma 90
_cell_formula_units_Z 8
_cell_length_a 19.2342(15)
_cell_length_b 10.1167(7)
_cell_length_c 26.9285(17)
_cell_measurement_reflns_used 9892
_cell_measurement_temperature 100(2)
_cell_measurement_theta_max 27.5
_cell_measurement_theta_min 2.73
_cell_measurement_wavelength 0.71073
_cell_volume 5239.9(6)
_computing_cell_refinement 'SAINT V8.40B (Bruker AXS LLC, 2019)'
_computing_data_collection 'APPEX3v2022.1-1 (BRUKER AXS, 2021)'
_computing_data_reduction 'SAINT V8.40B (Bruker AXS LLC, 2019)'
_computing_molecular_graphics 'Ortep for Windows (Farrugia, 2012)'
_computing_publication_material 'WinGX publication routines (Farrugia, 2012)'
_computing_structure_refinement 'SHELXL-2019/1 (Sheldrick, 2019)'
_computing_structure_solution 'SHELXT-2018/2 (Sheldrick, 2015)'
_diffrn_ambient_temperature 100(2)
_diffrn_detector_area_resol_mean 7.3910
_diffrn_measured_fraction_theta_full 0.999
_diffrn_measured_fraction_theta_max 0.999
_diffrn_measurement_device_type 'Bruker D8 VENTURE PHOTON III-14'
_diffrn_measurement_method 'omega and phi'
_diffrn_radiation_monochromator 'Incoatec multilayer mirror'
_diffrn_radiation_probe x-ray
_diffrn_radiation_type MoK\a
_diffrn_radiation_wavelength 0.71073
_diffrn_reflns_av_R_equivalents 0.0542
_diffrn_reflns_av_unetI/netI 0.0275
_diffrn_reflns_Laue_measured_fraction_full 0.999
_diffrn_reflns_Laue_measured_fraction_max 0.999
_diffrn_reflns_limit_h_max 24
_diffrn_reflns_limit_h_min -24
_diffrn_reflns_limit_k_max 12
_diffrn_reflns_limit_k_min -12
_diffrn_reflns_limit_l_max 32
_diffrn_reflns_limit_l_min -34
_diffrn_reflns_number 53950
_diffrn_reflns_point_group_measured_fraction_full 0.999
_diffrn_reflns_point_group_measured_fraction_max 0.999
_diffrn_reflns_theta_full 25.242
_diffrn_reflns_theta_max 27.1
_diffrn_reflns_theta_min 2.397
_diffrn_source 'INCOATEC microfocus sealed tube'
_diffrn_source_type 'Incoatec I\mS 3.0'
_diffrn_standards_number 0
_exptl_absorpt_coefficient_mu 1.542
_exptl_absorpt_correction_T_max 0.8621
_exptl_absorpt_correction_T_min 0.7787
_exptl_absorpt_correction_type multi-scan
_exptl_absorpt_process_details 'BRUKER SADABS-2016/2'
_exptl_crystal_colour Colourless
_exptl_crystal_density_diffrn 1.47
_exptl_crystal_density_method 'not measured'
_exptl_crystal_description prism
_exptl_crystal_F_000 2336
_exptl_crystal_size_max 0.09
_exptl_crystal_size_mid 0.07
_exptl_crystal_size_min 0.06
_refine_diff_density_max 0.655
_refine_diff_density_min -0.459
_refine_diff_density_rms 0.07
_refine_ls_extinction_method none
_refine_ls_goodness_of_fit_ref 1.031
_refine_ls_hydrogen_treatment constr
_refine_ls_matrix_type full
_refine_ls_number_constraints 0
_refine_ls_number_parameters 278
_refine_ls_number_reflns 5778
_refine_ls_number_restraints 0
_refine_ls_restrained_S_all 1.031
_refine_ls_R_factor_all 0.0401
_refine_ls_R_factor_gt 0.0293
_refine_ls_shift/su_max 0.001
_refine_ls_shift/su_mean 0
_refine_ls_structure_factor_coef Fsqd
_refine_ls_weighting_details 'w=1/[\s^2^(Fo^2^)+(0.0257P)^2^+6.3575P] where P=(Fo^2^+2Fc^2^)/3'
_refine_ls_weighting_scheme calc
_refine_ls_wR_factor_gt 0.0657
_refine_ls_wR_factor_ref 0.0706
_reflns_Friedel_coverage 0
_reflns_number_gt 4781
_reflns_number_total 5778
_reflns_threshold_expression 'I > 2\s(I)'
_cod_data_source_file d3cc04971j2.cif
_cod_data_source_block DIBE063
_cod_database_code 7132306
_shelx_estimated_absorpt_t_min 0.874
_shelx_estimated_absorpt_t_max 0.913
_shelx_shelxl_version_number 2019/1

loop_
_symmetry_equiv_pos_as_xyz
'x, y, z'
'-x+1/2, -y, z+1/2'
'-x, y+1/2, -z+1/2'
'x+1/2, -y+1/2, -z'
'-x, -y, -z'
'x-1/2, y, -z-1/2'
'x, -y-1/2, z-1/2'
'-x-1/2, y-1/2, z'

loop_
_atom_site_label
_atom_site_type_symbol
_atom_site_fract_x
_atom_site_fract_y
_atom_site_fract_z
_atom_site_U_iso_or_equiv
_atom_site_adp_type
_atom_site_occupancy
_atom_site_site_symmetry_order
_atom_site_calc_flag
_atom_site_refinement_flags_posn
_atom_site_refinement_flags_adp
_atom_site_refinement_flags_occupancy
_atom_site_disorder_assembly
_atom_site_disorder_group
I1 I 0.48762(2) 0.27431(2) 0.40683(2) 0.02898(6) Uani 1 1 d . . . . .
N1 N 0.50526(10) 0.25458(19) 0.63229(8) 0.0205(4) Uani 1 1 d . . . . .
N2 N 0.59139(11) 0.2423(2) 0.58109(8) 0.0216(4) Uani 1 1 d . . . . .
C1 C 0.56148(12) 0.1834(2) 0.62041(8) 0.0182(5) Uani 1 1 d . . . . .
C2 C 0.49901(14) 0.3599(3) 0.59981(11) 0.0320(7) Uani 1 1 d . . . . .
H2 H 0.463657 0.425465 0.600073 0.038 Uiso 1 1 calc R U . . .
C3 C 0.55249(14) 0.3518(3) 0.56780(11) 0.0337(7) Uani 1 1 d . . . . .
H3 H 0.561835 0.410291 0.541034 0.04 Uiso 1 1 calc R U . . .
C4 C 0.45970(12) 0.2294(2) 0.67432(9) 0.0173(4) Uani 1 1 d . . . . .
C5 C 0.47296(12) 0.2966(2) 0.71859(10) 0.0221(5) Uani 1 1 d . . . . .
C6 C 0.42997(13) 0.2689(2) 0.75850(9) 0.0251(5) Uani 1 1 d . . . . .
H6 H 0.439018 0.310018 0.789544 0.03 Uiso 1 1 calc R U . . .
C7 C 0.37393(13) 0.1826(3) 0.75450(9) 0.0243(5) Uani 1 1 d . . . . .
C8 C 0.36153(12) 0.1221(2) 0.70884(9) 0.0217(5) Uani 1 1 d . . . . .
H8 H 0.322617 0.064916 0.705481 0.026 Uiso 1 1 calc R U . . .
C9 C 0.40455(12) 0.1430(2) 0.66805(9) 0.0185(5) Uani 1 1 d . . . . .
C10 C 0.53007(14) 0.3980(3) 0.72283(11) 0.0348(7) Uani 1 1 d . . . . .
H10A H 0.53859 0.417659 0.757939 0.052 Uiso 1 1 calc R U . . .
H10B H 0.516099 0.478999 0.705569 0.052 Uiso 1 1 calc R U . . .
H10C H 0.572669 0.363144 0.707741 0.052 Uiso 1 1 calc R U . . .
C11 C 0.32789(16) 0.1565(3) 0.79859(11) 0.0387(7) Uani 1 1 d . . . . .
H11A H 0.304284 0.071376 0.794269 0.058 Uiso 1 1 calc R U . . .
H11B H 0.293195 0.227007 0.801375 0.058 Uiso 1 1 calc R U . . .
H11C H 0.356194 0.153958 0.828831 0.058 Uiso 1 1 calc R U . . .
C12 C 0.39148(14) 0.0729(3) 0.61968(10) 0.0271(6) Uani 1 1 d . . . . .
H12A H 0.345515 0.031179 0.620547 0.041 Uiso 1 1 calc R U . . .
H12B H 0.427157 0.005071 0.61463 0.041 Uiso 1 1 calc R U . . .
H12C H 0.393251 0.136803 0.592358 0.041 Uiso 1 1 calc R U . . .
C13 C 0.65599(12) 0.2027(2) 0.55750(9) 0.0195(5) Uani 1 1 d . . . . .
C14 C 0.71649(13) 0.2712(2) 0.57027(9) 0.0213(5) Uani 1 1 d . . . . .
C15 C 0.77755(12) 0.2338(2) 0.54658(9) 0.0220(5) Uani 1 1 d . . . . .
H15 H 0.819674 0.277791 0.554727 0.026 Uiso 1 1 calc R U . . .
C16 C 0.77857(12) 0.1335(2) 0.51118(9) 0.0210(5) Uani 1 1 d . . . . .
C17 C 0.71705(13) 0.0680(2) 0.50020(9) 0.0219(5) Uani 1 1 d . . . . .
H17 H 0.717748 -0.001671 0.476538 0.026 Uiso 1 1 calc R U . . .
C18 C 0.65445(12) 0.1012(2) 0.52277(8) 0.0211(5) Uani 1 1 d . . . . .
C19 C 0.71594(15) 0.3815(3) 0.60800(10) 0.0301(6) Uani 1 1 d . . . . .
H19A H 0.76384 0.407555 0.615628 0.045 Uiso 1 1 calc R U . . .
H19B H 0.692969 0.351072 0.63841 0.045 Uiso 1 1 calc R U . . .
H19C H 0.690659 0.457509 0.594477 0.045 Uiso 1 1 calc R U . . .
C20 C 0.84490(14) 0.0986(3) 0.48436(10) 0.0306(6) Uani 1 1 d . . . . .
H20A H 0.847614 0.002524 0.480088 0.046 Uiso 1 1 calc R U . . .
H20B H 0.884846 0.129078 0.503838 0.046 Uiso 1 1 calc R U . . .
H20C H 0.845363 0.141481 0.451735 0.046 Uiso 1 1 calc R U . . .
C21 C 0.58775(14) 0.0328(3) 0.50915(9) 0.0287(6) Uani 1 1 d . . . . .
H21A H 0.598024 -0.043953 0.488176 0.043 Uiso 1 1 calc R U . . .
H21B H 0.557681 0.094196 0.490966 0.043 Uiso 1 1 calc R U . . .
H21C H 0.564053 0.003423 0.539423 0.043 Uiso 1 1 calc R U . . .
C22 C 0.58620(13) 0.0615(2) 0.64557(9) 0.0204(5) Uani 1 1 d . . . . .
H22A H 0.611063 0.005998 0.621027 0.024 Uiso 1 1 calc R U . . .
H22B H 0.545325 0.010808 0.657272 0.024 Uiso 1 1 calc R U . . .
C23 C 0.63357(18) 0.0863(3) 0.68893(12) 0.0480(9) Uani 1 1 d . . . . .
H23A H 0.649855 0.001735 0.702317 0.072 Uiso 1 1 calc R U . . .
H23B H 0.608213 0.134616 0.714765 0.072 Uiso 1 1 calc R U . . .
H23C H 0.673553 0.138871 0.678007 0.072 Uiso 1 1 calc R U . . .
C24 C 0.66185(14) 0.3298(3) 0.35277(10) 0.0274(6) Uani 1 1 d . . . . .
H24 H 0.611983 0.31232 0.360941 0.033 Uiso 1 1 calc R U . . .
Cl1 Cl 0.67153(4) 0.49938(7) 0.33901(3) 0.03844(17) Uani 1 1 d . . . . .
Cl2 Cl 0.71301(4) 0.28396(7) 0.40370(3) 0.03968(18) Uani 1 1 d . . . . .
Cl3 Cl 0.68506(4) 0.23371(7) 0.30032(3) 0.04004(18) Uani 1 1 d . . . . .

loop_
_atom_site_aniso_label
_atom_site_aniso_U_11
_atom_site_aniso_U_22
_atom_site_aniso_U_33
_atom_site_aniso_U_23
_atom_site_aniso_U_13
_atom_site_aniso_U_12
I1 0.02669(10) 0.02168(9) 0.03857(11) -0.00043(7) 0.00763(7) -0.00167(7)
N1 0.0180(10) 0.0178(10) 0.0257(11) 0.0041(8) 0.0016(8) 0.0016(7)
N2 0.0195(11) 0.0193(10) 0.0262(11) 0.0072(8) 0.0026(8) 0.0022(8)
C1 0.0174(12) 0.0185(11) 0.0189(11) 0.0016(9) 0.0001(9) -0.0014(9)
C2 0.0286(16) 0.0252(14) 0.0423(17) 0.0140(12) 0.0058(12) 0.0084(11)
C3 0.0299(16) 0.0302(15) 0.0409(16) 0.0207(12) 0.0097(12) 0.0088(11)
C4 0.0144(11) 0.0170(11) 0.0207(11) 0.0020(9) 0.0013(9) 0.0035(9)
C5 0.0171(12) 0.0178(12) 0.0312(13) -0.0049(10) -0.0020(10) 0.0022(9)
C6 0.0259(14) 0.0250(12) 0.0244(13) -0.0074(10) -0.0003(10) 0.0038(10)
C7 0.0220(13) 0.0240(12) 0.0269(13) 0.0015(10) 0.0043(10) 0.0058(10)
C8 0.0146(12) 0.0198(12) 0.0307(13) 0.0013(10) 0.0004(10) 0.0005(9)
C9 0.0163(12) 0.0151(11) 0.0242(12) 0.0007(9) -0.0036(9) 0.0029(8)
C10 0.0272(15) 0.0300(15) 0.0471(17) -0.0126(13) -0.0005(12) -0.0064(11)
C11 0.0341(17) 0.0441(18) 0.0378(16) 0.0033(13) 0.0129(13) 0.0016(13)
C12 0.0247(14) 0.0277(14) 0.0288(14) -0.0067(11) -0.0053(11) 0.0005(10)
C13 0.0175(12) 0.0209(12) 0.0201(11) 0.0084(9) 0.0020(9) 0.0024(9)
C14 0.0255(13) 0.0169(11) 0.0215(12) 0.0038(10) 0.0013(10) -0.0023(10)
C15 0.0169(12) 0.0245(12) 0.0245(12) 0.0045(10) -0.0026(9) -0.0045(9)
C16 0.0201(12) 0.0243(12) 0.0185(11) 0.0064(10) 0.0008(9) 0.0022(9)
C17 0.0242(13) 0.0243(13) 0.0173(12) 0.0022(9) -0.0018(9) 0.0011(10)
C18 0.0205(12) 0.0261(13) 0.0166(11) 0.0065(9) -0.0040(9) -0.0018(10)
C19 0.0347(16) 0.0234(13) 0.0322(14) -0.0022(11) 0.0055(12) -0.0054(11)
C20 0.0235(14) 0.0401(16) 0.0281(14) 0.0033(12) 0.0024(11) 0.0065(11)
C21 0.0247(14) 0.0403(16) 0.0212(13) 0.0009(11) -0.0035(10) -0.0085(12)
C22 0.0218(13) 0.0176(12) 0.0218(12) 0.0035(9) 0.0007(10) 0.0013(9)
C23 0.058(2) 0.0296(16) 0.057(2) 0.0110(14) -0.0373(17) -0.0065(14)
C24 0.0267(14) 0.0242(13) 0.0314(14) 0.0057(11) -0.0007(11) -0.0005(10)
Cl1 0.0432(4) 0.0231(3) 0.0490(4) 0.0077(3) 0.0118(3) 0.0060(3)
Cl2 0.0473(5) 0.0387(4) 0.0331(4) 0.0025(3) -0.0138(3) 0.0041(3)
Cl3 0.0585(5) 0.0304(4) 0.0312(4) -0.0004(3) -0.0069(3) -0.0006(3)

loop_
_atom_type_symbol
_atom_type_description
_atom_type_scat_dispersion_real
_atom_type_scat_dispersion_imag
_atom_type_scat_source
C C 0.0033 0.0016 'International Tables Vol C Tables 4.2.6.8 and 6.1.1.4'
H H 0 0 'International Tables Vol C Tables 4.2.6.8 and 6.1.1.4'
I I -0.4742 1.8119 'International Tables Vol C Tables 4.2.6.8 and 6.1.1.4'
N N 0.0061 0.0033 'International Tables Vol C Tables 4.2.6.8 and 6.1.1.4'
Cl Cl 0.1484 0.1585 'International Tables Vol C Tables 4.2.6.8 and 6.1.1.4'

loop_
_geom_angle_atom_site_label_1
_geom_angle_atom_site_label_2
_geom_angle_atom_site_label_3
_geom_angle
_geom_angle_site_symmetry_1
_geom_angle_site_symmetry_3
_geom_angle_publ_flag
C1 N1 C2 109.5(2) . . ?
C1 N1 C4 125.4(2) . . ?
C2 N1 C4 125.1(2) . . ?
C1 N2 C3 109.1(2) . . ?
C1 N2 C13 126.1(2) . . ?
C3 N2 C13 124.8(2) . . ?
N1 C1 N2 107.2(2) . . ?
N1 C1 C22 126.6(2) . . ?
N2 C1 C22 126.2(2) . . ?
C3 C2 N1 107.0(2) . . ?
C2 C3 N2 107.3(2) . . ?
C9 C4 C5 123.5(2) . . ?
C9 C4 N1 118.5(2) . . ?
C5 C4 N1 118.0(2) . . ?
C6 C5 C4 117.1(2) . . ?
C6 C5 C10 120.9(2) . . ?
C4 C5 C10 122.0(2) . . ?
C5 C6 C7 122.0(2) . . ?
C6 C7 C8 118.4(2) . . ?
C6 C7 C11 120.3(2) . . ?
C8 C7 C11 121.2(2) . . ?
C9 C8 C7 121.8(2) . . ?
C4 C9 C8 117.1(2) . . ?
C4 C9 C12 122.1(2) . . ?
C8 C9 C12 120.8(2) . . ?
C18 C13 C14 123.4(2) . . ?
C18 C13 N2 118.7(2) . . ?
C14 C13 N2 117.9(2) . . ?
C15 C14 C13 117.1(2) . . ?
C15 C14 C19 121.1(2) . . ?
C13 C14 C19 121.8(2) . . ?
C14 C15 C16 121.7(2) . . ?
C17 C16 C15 118.8(2) . . ?
C17 C16 C20 120.5(2) . . ?
C15 C16 C20 120.7(2) . . ?
C16 C17 C18 122.0(2) . . ?
C13 C18 C17 117.1(2) . . ?
C13 C18 C21 121.5(2) . . ?
C17 C18 C21 121.4(2) . . ?
C1 C22 C23 114.2(2) . . ?
Cl2 C24 Cl1 111.28(15) . . ?
Cl2 C24 Cl3 109.71(14) . . ?
Cl1 C24 Cl3 109.85(14) . . ?

loop_
_geom_bond_atom_site_label_1
_geom_bond_atom_site_label_2
_geom_bond_distance
_geom_bond_site_symmetry_2
_geom_bond_publ_flag
N1 C1 1.338(3) . ?
N1 C2 1.384(3) . ?
N1 C4 1.454(3) . ?
N2 C1 1.344(3) . ?
N2 C3 1.383(3) . ?
N2 C13 1.452(3) . ?
C1 C22 1.486(3) . ?
C2 C3 1.345(4) . ?
C4 C9 1.385(3) . ?
C4 C5 1.396(3) . ?
C5 C6 1.385(4) . ?
C5 C10 1.507(3) . ?
C6 C7 1.391(4) . ?
C7 C8 1.394(3) . ?
C7 C11 1.504(4) . ?
C8 C9 1.392(3) . ?
C9 C12 1.504(3) . ?
C13 C18 1.389(3) . ?
C13 C14 1.397(3) . ?
C14 C15 1.389(3) . ?
C14 C19 1.509(3) . ?
C15 C16 1.393(3) . ?
C16 C17 1.388(3) . ?
C16 C20 1.508(3) . ?
C17 C18 1.390(3) . ?
C18 C21 1.503(3) . ?
C22 C23 1.502(4) . ?
C24 Cl2 1.751(3) . ?
C24 Cl1 1.765(3) . ?
C24 Cl3 1.772(3) . ?

loop_
_geom_hbond_atom_site_label_D
_geom_hbond_atom_site_label_H
_geom_hbond_atom_site_label_A
_geom_hbond_distance_DH
_geom_hbond_distance_HA
_geom_hbond_distance_DA
_geom_hbond_angle_DHA
_geom_hbond_site_symmetry_A
_geom_hbond_publ_flag
C2 H2 I1 0.95 3.18 3.714(3) 117.1 5_666 yes
C24 H24 I1 1 2.72 3.697(3) 165.6 . yes
